data_1541224
loop_
_publ_author_name
'Meden, A.'
'Golic, L.'
'Siftar, J.'

_publ_section_title
;
 Structure of dihydrazinium hexafluorogallate dihydrate
;
_journal_name_full
;
Documenta Chemica Yugoslavica. Vestnik Slovenskega Kemijskega Drustva
;
_journal_page_first 319
_journal_page_last 324
_journal_volume 39
_journal_year 1992
_chemical_formula_sum 'F6 Ga H15 N4 O2'
_chemical_name_systematic '((N2 H5)2 H) (Ga F6) (H2 O)2'
_space_group_IT_number 15
_symmetry_space_group_name_Hall '-I 2ya'
_symmetry_space_group_name_H-M 'I 1 2/a 1'
_cell_angle_alpha 90
_cell_angle_beta 105.57
_cell_angle_gamma 90
_cell_formula_units_Z 4
_cell_length_a 10.475
_cell_length_b 6.462
_cell_length_c 13.08
_cell_volume 852.888
_citation_journal_id_ASTM VSKDAA
_cod_data_source_file Meden_VSKDAA_1992_1640.cif
_cod_data_source_block H15F6Ga1N4O2
_cod_original_cell_volume 852.8875
_cod_original_sg_symbol_Hall '-C 2yc (x+z,y,-x)'
_cod_original_formula_sum 'H15 F6 Ga1 N4 O2'
_cod_database_code 1541224

loop_
_symmetry_equiv_pos_as_xyz
x,y,z
-x+1/2,y,-z
-x,-y,-z
x-1/2,-y,z
x+1/2,y+1/2,z+1/2
-x+1,y+1/2,-z+1/2
-x+1/2,-y+1/2,-z+1/2
x,-y+1/2,z+1/2

loop_
_atom_site_label
_atom_site_type_symbol
_atom_site_fract_x
_atom_site_fract_y
_atom_site_fract_z
_atom_site_occupancy
_atom_site_U_iso_or_equiv
H1 H+1 0.604 0.16 0.094 1 0.0
F2 F-1 0.2869 0.5034 0.1898 1 0.0
Ga1 Ga+3 0.25 0.25 0.25 1 0.0
H8 H+1 0.673 0.4 0.43 1 0.0
O1 O-2 0.5998 0.3745 0.4315 1 0.0
F3 F-1 0.4289 0.163 0.2733 1 0.0
H4 H+1 0.406 0.28 0.019 1 0.0
N1 N-2 0.5653 0.251 0.127 1 0.0
H7 H+1 0.547 0.319 0.379 1 0.0
H2 H+1 0.545 0.206 0.18 1 0.0
N2 N-2 0.454 0.359 0.0588 1 0.0
H3 H+1 0.63 0.338 0.153 1 0.0
F1 F-1 0.2907 0.3732 0.3858 1 0.0
H5 H+1 0.405 0.405 0.095 1 0.0
H6 H+1 0.5 0.5 0 1 0.0
